data_1516590
loop_
_publ_author_name
'Ren, Wenshan'
'Zhou, Enwei'
'Fang, Bo'
'Zi, Guofu'
'Fang, De-Cai'
'Walter, Marc D.'

_publ_section_title
;
 Si--H addition followed by C--H bond activation induced by a terminal
 thorium imido metallocene: a combined experimental and computational
 study
;
_journal_issue 8
_journal_name_full 'Chemical Science'
_journal_page_first 3165
_journal_paper_doi 10.1039/c4sc00576g
_journal_volume 5
_journal_year 2014
_chemical_formula_moiety 'C54 H87 N3 Th'
_chemical_formula_sum 'C54 H87 N3 Th'
_chemical_formula_weight 1010.31
_chemical_name_systematic
; 
 ? 
;
_space_group_IT_number 2
_symmetry_cell_setting triclinic
_symmetry_space_group_name_Hall '-P 1'
_symmetry_space_group_name_H-M 'P -1'
_atom_sites_solution_hydrogens geom
_atom_sites_solution_primary direct
_atom_sites_solution_secondary difmap
_audit_creation_method SHELXL-97
_cell_angle_alpha 92.787(3)
_cell_angle_beta 92.250(3)
_cell_angle_gamma 109.072(3)
_cell_formula_units_Z 2
_cell_length_a 10.436(2)
_cell_length_b 15.509(3)
_cell_length_c 20.314(4)
_cell_measurement_reflns_used 8388
_cell_measurement_temperature 150(2)
_cell_measurement_theta_max 27.62
_cell_measurement_theta_min 2.32
_cell_volume 3098.4(10)
_computing_cell_refinement 'Bruker SAINT'
_computing_data_collection 'Bruker APEX2'
_computing_data_reduction 'Bruker SAINT'
_computing_molecular_graphics 'Bruker SHELXTL'
_computing_publication_material 'Bruker SHELXTL'
_computing_structure_refinement 'SHELXL-97 (Sheldrick, 2008)'
_computing_structure_solution 'SHELXS-97 (Sheldrick, 2008)'
_diffrn_ambient_temperature 150(2)
_diffrn_measured_fraction_theta_full 0.972
_diffrn_measured_fraction_theta_max 0.972
_diffrn_measurement_device_type 'Bruker APEX-II CCD'
_diffrn_measurement_method '\f and \w scans'
_diffrn_radiation_monochromator graphite
_diffrn_radiation_source 'fine-focus sealed tube'
_diffrn_radiation_type MoK\a
_diffrn_radiation_wavelength 0.71073
_diffrn_reflns_av_R_equivalents 0.0000
_diffrn_reflns_av_sigmaI/netI 0.0721
_diffrn_reflns_limit_h_max 12
_diffrn_reflns_limit_h_min -12
_diffrn_reflns_limit_k_max 18
_diffrn_reflns_limit_k_min -18
_diffrn_reflns_limit_l_max 24
_diffrn_reflns_limit_l_min 0
_diffrn_reflns_number 10908
_diffrn_reflns_theta_full 25.25
_diffrn_reflns_theta_max 25.25
_diffrn_reflns_theta_min 1.77
_exptl_absorpt_coefficient_mu 2.436
_exptl_absorpt_correction_T_max 0.7755
_exptl_absorpt_correction_T_min 0.4070
_exptl_absorpt_correction_type multi-scan
_exptl_absorpt_process_details SADABS
_exptl_crystal_colour colorless
_exptl_crystal_density_diffrn 1.083
_exptl_crystal_density_method 'not measured'
_exptl_crystal_description block
_exptl_crystal_F_000 1044
_exptl_crystal_size_max 0.45
_exptl_crystal_size_mid 0.20
_exptl_crystal_size_min 0.11
_refine_diff_density_max 5.744
_refine_diff_density_min -7.006
_refine_diff_density_rms 0.254
_refine_ls_extinction_method none
_refine_ls_goodness_of_fit_ref 1.118
_refine_ls_hydrogen_treatment constr
_refine_ls_matrix_type full
_refine_ls_number_parameters 542
_refine_ls_number_reflns 10908
_refine_ls_number_restraints 60
_refine_ls_restrained_S_all 1.116
_refine_ls_R_factor_all 0.0851
_refine_ls_R_factor_gt 0.0776
_refine_ls_shift/su_max 0.001
_refine_ls_shift/su_mean 0.000
_refine_ls_structure_factor_coef Fsqd
_refine_ls_weighting_details 'calc w=1/[\s^2^(Fo^2^)+(0.1431P)^2^+26.0755P] where P=(Fo^2^+2Fc^2^)/3'
_refine_ls_weighting_scheme calc
_refine_ls_wR_factor_gt 0.2236
_refine_ls_wR_factor_ref 0.2304
_reflns_number_gt 9578
_reflns_number_total 10908
_reflns_threshold_expression >2sigma(I)
_cod_data_source_file c4sc00576g2.cif
_cod_data_source_block 6
_cod_depositor_comments
;
The following automatic conversions were performed:

'_symmetry_cell_setting' value 'Triclinic' changed to 'triclinic'
according to
/usr/data/users/saulius/crontab/automatic-downloads/rss-feeds/RSC/lib/dictionaries/cif_core.dic
dictionary named 'cif_core.dic' version 2.4.2 from
2011-04-26.

'_exptl_absorpt_correction_type' value 'Multi-scan'
changed to 'multi-scan' according to
/usr/data/users/saulius/crontab/automatic-downloads/rss-feeds/RSC/lib/dictionaries/cif_core.dic
dictionary named 'cif_core.dic' version 2.4.2 from 2011-04-26.

Automatic conversion script
Id: cif_fix_values 2281 2013-09-26 08:29:07Z andrius 

 Adding full bibliography for 1516588--1516590.cif.
;
_cod_original_sg_symbol_H-M P-1
_cod_database_code 1516590

loop_
_symmetry_equiv_pos_as_xyz
'x, y, z'
'-x, -y, -z'

loop_
_atom_site_label
_atom_site_type_symbol
_atom_site_fract_x
_atom_site_fract_y
_atom_site_fract_z
_atom_site_U_iso_or_equiv
_atom_site_adp_type
_atom_site_occupancy
_atom_site_symmetry_multiplicity
_atom_site_calc_flag
_atom_site_refinement_flags
C1 C 0.7994(11) 0.9304(7) 0.3475(5) 0.027(2) Uani 1 1 d U
C2 C 0.7935(11) 0.9556(8) 0.2806(5) 0.028(2) Uani 1 1 d U
C3 C 0.9269(11) 0.9725(7) 0.2559(5) 0.024(2) Uani 1 1 d U
H3 H 0.9516 0.9893 0.2127 0.029 Uiso 1 1 calc R
C4 C 1.0140(10) 0.9601(6) 0.3061(5) 0.021(2) Uani 1 1 d U
C5 C 0.9358(11) 0.9285(7) 0.3594(5) 0.024(2) Uani 1 1 d U
H5 H 0.9678 0.9084 0.3982 0.029 Uiso 1 1 calc R
C6 C 0.7179(12) 0.9337(9) 0.4081(6) 0.035(3) Uani 1 1 d .
C7 C 0.7344(13) 0.8675(10) 0.4600(6) 0.039(3) Uani 1 1 d .
H7A H 0.6762 0.8689 0.4965 0.058 Uiso 1 1 calc R
H7B H 0.8294 0.8866 0.4770 0.058 Uiso 1 1 calc R
H7C H 0.7082 0.8053 0.4394 0.058 Uiso 1 1 calc R
C8 C 0.7836(16) 1.0331(10) 0.4407(7) 0.048(3) Uani 1 1 d .
H8A H 0.7896 1.0775 0.4073 0.072 Uiso 1 1 calc R
H8B H 0.8749 1.0406 0.4595 0.072 Uiso 1 1 calc R
H8C H 0.7274 1.0433 0.4758 0.072 Uiso 1 1 calc R
C9 C 0.5625(13) 0.9162(10) 0.3993(7) 0.043(3) Uani 1 1 d .
H9A H 0.5178 0.8560 0.3766 0.065 Uiso 1 1 calc R
H9B H 0.5462 0.9635 0.3732 0.065 Uiso 1 1 calc R
H9C H 0.5255 0.9182 0.4428 0.065 Uiso 1 1 calc R
C10 C 0.6843(12) 0.9798(9) 0.2397(6) 0.034(3) Uani 1 1 d .
C11 C 0.6689(15) 1.0671(9) 0.2689(7) 0.046(3) Uani 1 1 d .
H11A H 0.6349 1.0573 0.3132 0.069 Uiso 1 1 calc R
H11B H 0.6046 1.0849 0.2407 0.069 Uiso 1 1 calc R
H11C H 0.7573 1.1158 0.2718 0.069 Uiso 1 1 calc R
C12 C 0.5453(12) 0.9016(9) 0.2351(6) 0.034(3) Uani 1 1 d .
H12A H 0.5193 0.8839 0.2796 0.051 Uiso 1 1 calc R
H12B H 0.5529 0.8488 0.2091 0.051 Uiso 1 1 calc R
H12C H 0.4761 0.9227 0.2137 0.051 Uiso 1 1 calc R
C13 C 0.7247(12) 0.9944(9) 0.1685(6) 0.037(3) Uani 1 1 d .
H13A H 0.6516 1.0060 0.1425 0.056 Uiso 1 1 calc R
H13B H 0.7402 0.9396 0.1495 0.056 Uiso 1 1 calc R
H13C H 0.8081 1.0470 0.1679 0.056 Uiso 1 1 calc R
C14 C 1.1643(10) 0.9729(7) 0.3020(5) 0.024(2) Uani 1 1 d .
C15 C 1.2382(13) 1.0138(10) 0.3699(7) 0.043(3) Uani 1 1 d .
H15A H 1.2107 1.0659 0.3848 0.065 Uiso 1 1 calc R
H15B H 1.3366 1.0344 0.3655 0.065 Uiso 1 1 calc R
H15C H 1.2139 0.9670 0.4022 0.065 Uiso 1 1 calc R
C16 C 1.1854(13) 0.8808(9) 0.2875(6) 0.034(3) Uani 1 1 d U
H16A H 1.1274 0.8351 0.3147 0.051 Uiso 1 1 calc R
H16B H 1.2808 0.8871 0.2977 0.051 Uiso 1 1 calc R
H16C H 1.1617 0.8612 0.2407 0.051 Uiso 1 1 calc R
C17 C 1.2303(12) 1.0399(9) 0.2513(6) 0.038(3) Uani 1 1 d .
H17A H 1.1858 1.0170 0.2076 0.057 Uiso 1 1 calc R
H17B H 1.3268 1.0464 0.2506 0.057 Uiso 1 1 calc R
H17C H 1.2208 1.0994 0.2630 0.057 Uiso 1 1 calc R
C18 C 0.9372(10) 0.6637(8) 0.3486(6) 0.029(2) Uani 1 1 d .
C19 C 0.9054(11) 0.6164(7) 0.2831(5) 0.025(2) Uani 1 1 d .
C20 C 0.7620(10) 0.5964(8) 0.2702(6) 0.028(2) Uani 1 1 d .
H20 H 0.7130 0.5667 0.2304 0.034 Uiso 1 1 calc R
C21 C 0.7053(11) 0.6257(9) 0.3225(6) 0.034(3) Uani 1 1 d .
C22 C 0.8116(10) 0.6707(7) 0.3685(5) 0.023(2) Uani 1 1 d .
H22 H 0.8015 0.7021 0.4083 0.028 Uiso 1 1 calc R
C23 C 1.0513(12) 0.6745(8) 0.4010(5) 0.030(2) Uani 1 1 d .
C24 C 1.0650(13) 0.7571(9) 0.4494(7) 0.042(3) Uani 1 1 d .
H24A H 1.1331 0.7606 0.4849 0.064 Uiso 1 1 calc R
H24B H 0.9773 0.7498 0.4682 0.064 Uiso 1 1 calc R
H24C H 1.0932 0.8133 0.4258 0.064 Uiso 1 1 calc R
C25 C 1.1944(12) 0.6863(9) 0.3806(6) 0.039(3) Uani 1 1 d .
H25A H 1.1949 0.6308 0.3556 0.059 Uiso 1 1 calc R
H25B H 1.2560 0.6974 0.4201 0.059 Uiso 1 1 calc R
H25C H 1.2245 0.7385 0.3529 0.059 Uiso 1 1 calc R
C26 C 1.0033(14) 0.5881(9) 0.4403(7) 0.042(3) Uani 1 1 d .
H26A H 0.9849 0.5336 0.4102 0.062 Uiso 1 1 calc R
H26B H 0.9203 0.5863 0.4620 0.062 Uiso 1 1 calc R
H26C H 1.0743 0.5896 0.4738 0.062 Uiso 1 1 calc R
C27 C 0.9855(12) 0.5744(8) 0.2347(6) 0.033(3) Uani 1 1 d .
C28 C 1.1193(14) 0.6457(9) 0.2169(7) 0.043(3) Uani 1 1 d .
H28A H 1.1875 0.6158 0.2099 0.065 Uiso 1 1 calc R
H28B H 1.1519 0.6932 0.2530 0.065 Uiso 1 1 calc R
H28C H 1.1036 0.6736 0.1764 0.065 Uiso 1 1 calc R
C29 C 1.0109(14) 0.4933(9) 0.2658(7) 0.040(3) Uani 1 1 d .
H29A H 0.9242 0.4495 0.2769 0.060 Uiso 1 1 calc R
H29B H 1.0702 0.5149 0.3060 0.060 Uiso 1 1 calc R
H29C H 1.0546 0.4634 0.2344 0.060 Uiso 1 1 calc R
C30 C 0.9055(14) 0.5415(9) 0.1711(6) 0.041(3) Uani 1 1 d .
H30A H 0.9574 0.5161 0.1412 0.061 Uiso 1 1 calc R
H30B H 0.8864 0.5926 0.1512 0.061 Uiso 1 1 calc R
H30C H 0.8198 0.4940 0.1790 0.061 Uiso 1 1 calc R
C31 C 0.5565(11) 0.6146(9) 0.3309(6) 0.036(3) Uani 1 1 d .
C32 C 0.4652(12) 0.5372(9) 0.2846(7) 0.042(3) Uani 1 1 d .
H32A H 0.4725 0.5559 0.2391 0.063 Uiso 1 1 calc R
H32B H 0.3709 0.5228 0.2967 0.063 Uiso 1 1 calc R
H32C H 0.4931 0.4830 0.2880 0.063 Uiso 1 1 calc R
C33 C 0.5184(13) 0.5948(10) 0.4011(7) 0.045(3) Uani 1 1 d .
H33A H 0.5244 0.5350 0.4109 0.068 Uiso 1 1 calc R
H33B H 0.4253 0.5946 0.4062 0.068 Uiso 1 1 calc R
H33C H 0.5808 0.6422 0.4317 0.068 Uiso 1 1 calc R
C34 C 0.5329(12) 0.7031(8) 0.3130(7) 0.036(3) Uani 1 1 d .
H34A H 0.5744 0.7510 0.3481 0.054 Uiso 1 1 calc R
H34B H 0.4351 0.6928 0.3083 0.054 Uiso 1 1 calc R
H34C H 0.5741 0.7223 0.2713 0.054 Uiso 1 1 calc R
C35 C 1.3634(13) 1.0623(10) 0.0214(7) 0.048(3) Uani 1 1 d .
H35A H 1.4331 1.1013 0.0537 0.071 Uiso 1 1 calc R
H35B H 1.3218 1.1002 -0.0031 0.071 Uiso 1 1 calc R
H35C H 1.4052 1.0302 -0.0093 0.071 Uiso 1 1 calc R
C36 C 1.2560(12) 0.9934(8) 0.0570(6) 0.033(3) Uani 1 1 d .
C37 C 1.2779(11) 0.9201(8) 0.0852(6) 0.033(3) Uani 1 1 d .
H37 H 1.3634 0.9114 0.0822 0.039 Uiso 1 1 calc R
C38 C 1.1774(11) 0.8594(8) 0.1177(6) 0.032(2) Uani 1 1 d .
H38 H 1.1966 0.8106 0.1377 0.038 Uiso 1 1 calc R
C39 C 1.0498(10) 0.8669(7) 0.1223(5) 0.024(2) Uani 1 1 d .
C40 C 1.0265(11) 0.9403(8) 0.0940(5) 0.028(2) Uani 1 1 d .
H40 H 0.9407 0.9485 0.0973 0.034 Uiso 1 1 calc R
C41 C 1.1256(12) 1.0013(8) 0.0612(5) 0.030(2) Uani 1 1 d .
H41 H 1.1060 1.0498 0.0410 0.037 Uiso 1 1 calc R
C42 C 0.8196(10) 0.7605(7) 0.1166(5) 0.0183(19) Uani 1 1 d U
C43 C 0.8986(11) 0.7487(9) 0.0066(6) 0.032(3) Uani 1 1 d .
H43 H 0.9716 0.8097 0.0126 0.039 Uiso 1 1 calc R
C44 C 0.8248(12) 0.7386(9) -0.0614(6) 0.034(3) Uani 1 1 d .
H44A H 0.7487 0.6800 -0.0660 0.041 Uiso 1 1 calc R
H44B H 0.7864 0.7888 -0.0655 0.041 Uiso 1 1 calc R
C45 C 0.9216(14) 0.7412(11) -0.1165(6) 0.044(3) Uani 1 1 d .
H45A H 0.8711 0.7333 -0.1599 0.052 Uiso 1 1 calc R
H45B H 0.9941 0.8015 -0.1138 0.052 Uiso 1 1 calc R
C46 C 0.9848(14) 0.6670(12) -0.1113(7) 0.052(4) Uani 1 1 d .
H46A H 1.0505 0.6722 -0.1460 0.062 Uiso 1 1 calc R
H46B H 0.9134 0.6064 -0.1183 0.062 Uiso 1 1 calc R
C47 C 1.0573(15) 0.6750(12) -0.0437(7) 0.052(4) Uani 1 1 d .
H47A H 1.1349 0.7327 -0.0387 0.062 Uiso 1 1 calc R
H47B H 1.0933 0.6236 -0.0400 0.062 Uiso 1 1 calc R
C48 C 0.9608(12) 0.6734(10) 0.0111(6) 0.039(3) Uani 1 1 d .
H48A H 0.8875 0.6134 0.0082 0.047 Uiso 1 1 calc R
H48B H 1.0111 0.6805 0.0545 0.047 Uiso 1 1 calc R
C49 C 0.5771(10) 0.6853(7) 0.1325(5) 0.024(2) Uani 1 1 d .
H49 H 0.5180 0.6754 0.1709 0.029 Uiso 1 1 calc R
C50 C 0.5618(11) 0.5899(8) 0.1023(6) 0.034(3) Uani 1 1 d .
H50A H 0.6139 0.5954 0.0622 0.040 Uiso 1 1 calc R
H50B H 0.5991 0.5568 0.1343 0.040 Uiso 1 1 calc R
C51 C 0.4125(13) 0.5361(9) 0.0845(7) 0.042(3) Uani 1 1 d .
H51A H 0.4048 0.4756 0.0634 0.051 Uiso 1 1 calc R
H51B H 0.3620 0.5259 0.1253 0.051 Uiso 1 1 calc R
C52 C 0.3499(14) 0.5869(10) 0.0379(7) 0.048(3) Uani 1 1 d .
H52A H 0.3937 0.5910 -0.0047 0.058 Uiso 1 1 calc R
H52B H 0.2520 0.5524 0.0293 0.058 Uiso 1 1 calc R
C53 C 0.3669(11) 0.6824(9) 0.0664(6) 0.036(3) Uani 1 1 d .
H53A H 0.3146 0.6784 0.1064 0.043 Uiso 1 1 calc R
H53B H 0.3305 0.7151 0.0338 0.043 Uiso 1 1 calc R
C54 C 0.5173(10) 0.7358(8) 0.0841(6) 0.028(2) Uani 1 1 d .
H54A H 0.5683 0.7439 0.0435 0.034 Uiso 1 1 calc R
H54B H 0.5261 0.7971 0.1041 0.034 Uiso 1 1 calc R
N1 N 0.9448(8) 0.8041(6) 0.1553(4) 0.0230(18) Uani 1 1 d U
N2 N 0.7963(10) 0.7429(7) 0.0556(5) 0.031(2) Uani 1 1 d U
N3 N 0.7151(9) 0.7355(6) 0.1599(4) 0.0213(17) Uani 1 1 d U
Th1 Th 0.84875(3) 0.78386(2) 0.258350(17) 0.02104(16) Uani 1 1 d .

loop_
_atom_site_aniso_label
_atom_site_aniso_U_11
_atom_site_aniso_U_22
_atom_site_aniso_U_33
_atom_site_aniso_U_23
_atom_site_aniso_U_13
_atom_site_aniso_U_12
C1 0.028(5) 0.025(5) 0.031(5) 0.004(4) 0.004(4) 0.013(4)
C2 0.027(5) 0.033(5) 0.029(5) 0.006(4) 0.004(4) 0.017(4)
C3 0.028(5) 0.025(5) 0.019(4) 0.000(4) 0.000(4) 0.008(4)
C4 0.024(5) 0.007(4) 0.030(5) -0.006(3) -0.005(4) 0.002(3)
C5 0.025(5) 0.026(5) 0.022(5) 0.003(4) -0.001(4) 0.010(4)
C6 0.031(6) 0.049(7) 0.033(6) 0.010(5) 0.008(5) 0.023(6)
C7 0.039(7) 0.055(8) 0.028(6) 0.009(5) 0.010(5) 0.021(6)
C8 0.063(9) 0.047(8) 0.041(7) 0.004(6) 0.000(7) 0.028(7)
C9 0.034(7) 0.062(9) 0.043(7) 0.007(6) 0.012(6) 0.026(6)
C10 0.028(6) 0.044(7) 0.033(6) 0.006(5) -0.004(5) 0.016(5)
C11 0.049(8) 0.041(7) 0.060(9) 0.006(6) -0.002(7) 0.031(6)
C12 0.030(6) 0.046(7) 0.029(6) -0.002(5) 0.000(5) 0.018(5)
C13 0.030(6) 0.049(7) 0.036(7) 0.011(5) -0.003(5) 0.017(6)
C14 0.020(5) 0.027(5) 0.029(6) 0.001(4) -0.003(4) 0.014(4)
C15 0.028(6) 0.051(8) 0.041(7) -0.001(6) -0.008(5) 0.002(6)
C16 0.047(6) 0.049(6) 0.027(5) 0.005(4) 0.003(4) 0.044(5)
C17 0.024(6) 0.043(7) 0.040(7) 0.012(5) -0.002(5) 0.001(5)
C18 0.018(5) 0.033(6) 0.041(6) 0.019(5) 0.004(5) 0.011(4)
C19 0.024(5) 0.026(5) 0.029(6) 0.009(4) 0.005(4) 0.014(4)
C20 0.017(5) 0.030(6) 0.035(6) 0.013(5) 0.003(4) 0.003(4)
C21 0.016(5) 0.046(7) 0.044(7) 0.027(6) 0.007(5) 0.012(5)
C22 0.022(5) 0.021(5) 0.032(6) 0.002(4) 0.010(4) 0.012(4)
C23 0.034(6) 0.039(6) 0.023(5) 0.006(5) -0.001(5) 0.020(5)
C24 0.031(6) 0.048(8) 0.047(8) 0.017(6) -0.002(6) 0.010(6)
C25 0.033(6) 0.045(7) 0.041(7) 0.008(6) -0.011(5) 0.016(6)
C26 0.043(7) 0.046(7) 0.041(7) 0.019(6) 0.000(6) 0.020(6)
C27 0.028(6) 0.042(7) 0.039(7) 0.015(5) 0.012(5) 0.021(5)
C28 0.054(8) 0.033(6) 0.045(7) 0.014(5) 0.022(6) 0.013(6)
C29 0.049(7) 0.038(7) 0.043(7) 0.008(5) 0.011(6) 0.026(6)
C30 0.051(8) 0.049(7) 0.034(7) 0.008(5) 0.007(6) 0.030(6)
C31 0.016(5) 0.048(7) 0.046(7) 0.021(6) 0.009(5) 0.012(5)
C32 0.022(6) 0.040(7) 0.057(8) 0.010(6) 0.001(5) 0.000(5)
C33 0.031(6) 0.050(8) 0.062(9) 0.029(7) 0.025(6) 0.016(6)
C34 0.022(5) 0.038(6) 0.050(7) 0.012(5) 0.006(5) 0.012(5)
C35 0.035(7) 0.055(8) 0.052(8) 0.025(7) 0.017(6) 0.008(6)
C36 0.027(6) 0.040(6) 0.030(6) 0.009(5) 0.006(5) 0.007(5)
C37 0.023(5) 0.041(7) 0.034(6) 0.009(5) 0.003(5) 0.011(5)
C38 0.021(5) 0.037(6) 0.038(6) 0.013(5) 0.007(5) 0.009(5)
C39 0.021(5) 0.028(5) 0.023(5) 0.004(4) 0.005(4) 0.007(4)
C40 0.021(5) 0.038(6) 0.026(6) 0.003(5) 0.000(4) 0.010(5)
C41 0.033(6) 0.035(6) 0.023(5) 0.011(5) 0.003(5) 0.009(5)
C42 0.019(4) 0.021(4) 0.015(4) 0.000(3) -0.001(3) 0.006(3)
C43 0.021(5) 0.041(7) 0.029(6) 0.009(5) 0.003(5) 0.002(5)
C44 0.030(6) 0.040(7) 0.032(6) 0.006(5) 0.001(5) 0.011(5)
C45 0.043(7) 0.066(9) 0.021(6) 0.004(6) 0.002(5) 0.016(7)
C46 0.034(7) 0.082(11) 0.042(8) -0.005(7) 0.002(6) 0.025(7)
C47 0.042(8) 0.076(10) 0.046(8) -0.004(7) 0.003(6) 0.033(8)
C48 0.027(6) 0.055(8) 0.037(7) 0.008(6) 0.000(5) 0.016(6)
C49 0.013(4) 0.032(6) 0.027(5) 0.004(4) 0.001(4) 0.007(4)
C50 0.027(6) 0.033(6) 0.034(6) 0.005(5) -0.008(5) 0.001(5)
C51 0.033(7) 0.036(7) 0.050(8) 0.003(6) -0.006(6) 0.002(5)
C52 0.031(7) 0.053(8) 0.051(8) 0.002(7) -0.017(6) 0.003(6)
C53 0.021(5) 0.052(7) 0.034(6) 0.010(5) -0.005(5) 0.011(5)
C54 0.018(5) 0.036(6) 0.033(6) 0.010(5) 0.005(4) 0.011(5)
N1 0.019(3) 0.024(3) 0.026(4) 0.005(3) 0.000(3) 0.007(3)
N2 0.025(4) 0.034(4) 0.036(4) 0.006(3) 0.002(3) 0.009(3)
N3 0.024(3) 0.026(3) 0.014(3) -0.010(3) 0.005(3) 0.010(3)
Th1 0.0164(2) 0.0256(2) 0.0235(2) 0.00781(14) 0.00270(14) 0.00899(15)

loop_
_atom_type_symbol
_atom_type_description
_atom_type_scat_dispersion_real
_atom_type_scat_dispersion_imag
_atom_type_scat_source
C C 0.0033 0.0016 'International Tables Vol C Tables 4.2.6.8 and 6.1.1.4'
H H 0.0000 0.0000 'International Tables Vol C Tables 4.2.6.8 and 6.1.1.4'
N N 0.0061 0.0033 'International Tables Vol C Tables 4.2.6.8 and 6.1.1.4'
Th Th -7.2400 8.8979 'International Tables Vol C Tables 4.2.6.8 and 6.1.1.4'

loop_
_geom_angle_atom_site_label_1
_geom_angle_atom_site_label_2
_geom_angle_atom_site_label_3
_geom_angle
C2 C1 C5 105.1(9)
C2 C1 C6 134.8(10)
C5 C1 C6 117.1(10)
C2 C1 Th1 72.1(6)
C5 C1 Th1 69.3(6)
C6 C1 Th1 136.7(7)
C1 C2 C3 107.5(9)
C1 C2 C10 132.0(10)
C3 C2 C10 119.8(10)
C1 C2 Th1 80.0(6)
C3 C2 Th1 69.6(6)
C10 C2 Th1 123.0(8)
C4 C3 C2 109.0(9)
C4 C3 Th1 77.1(6)
C2 C3 Th1 81.1(6)
C4 C3 H3 125.5
C2 C3 H3 125.5
Th1 C3 H3 108.9
C5 C4 C3 107.3(9)
C5 C4 C14 126.0(9)
C3 C4 C14 126.6(10)
C5 C4 Th1 77.4(6)
C3 C4 Th1 73.9(6)
C14 C4 Th1 112.0(6)
C4 C5 C1 110.7(9)
C4 C5 Th1 74.2(6)
C1 C5 Th1 82.4(6)
C4 C5 H5 124.7
C1 C5 H5 124.7
Th1 C5 H5 110.8
C1 C6 C7 112.1(9)
C1 C6 C9 119.9(10)
C7 C6 C9 105.5(10)
C1 C6 C8 105.1(10)
C7 C6 C8 106.7(10)
C9 C6 C8 106.7(11)
C6 C7 H7A 109.5
C6 C7 H7B 109.5
H7A C7 H7B 109.5
C6 C7 H7C 109.5
H7A C7 H7C 109.5
H7B C7 H7C 109.5
C6 C8 H8A 109.5
C6 C8 H8B 109.5
H8A C8 H8B 109.5
C6 C8 H8C 109.5
H8A C8 H8C 109.5
H8B C8 H8C 109.5
C6 C9 H9A 109.5
C6 C9 H9B 109.5
H9A C9 H9B 109.5
C6 C9 H9C 109.5
H9A C9 H9C 109.5
H9B C9 H9C 109.5
C11 C10 C13 108.3(11)
C11 C10 C2 109.8(10)
C13 C10 C2 110.5(10)
C11 C10 C12 110.3(10)
C13 C10 C12 105.7(10)
C2 C10 C12 112.2(10)
C10 C11 H11A 109.5
C10 C11 H11B 109.5
H11A C11 H11B 109.5
C10 C11 H11C 109.5
H11A C11 H11C 109.5
H11B C11 H11C 109.5
C10 C12 H12A 109.5
C10 C12 H12B 109.5
H12A C12 H12B 109.5
C10 C12 H12C 109.5
H12A C12 H12C 109.5
H12B C12 H12C 109.5
C10 C13 H13A 109.5
C10 C13 H13B 109.5
H13A C13 H13B 109.5
C10 C13 H13C 109.5
H13A C13 H13C 109.5
H13B C13 H13C 109.5
C17 C14 C4 112.3(9)
C17 C14 C16 110.7(10)
C4 C14 C16 110.6(9)
C17 C14 C15 106.7(10)
C4 C14 C15 108.6(9)
C16 C14 C15 107.8(9)
C14 C15 H15A 109.5
C14 C15 H15B 109.5
H15A C15 H15B 109.5
C14 C15 H15C 109.5
H15A C15 H15C 109.5
H15B C15 H15C 109.5
C14 C16 H16A 109.5
C14 C16 H16B 109.5
H16A C16 H16B 109.5
C14 C16 H16C 109.5
H16A C16 H16C 109.5
H16B C16 H16C 109.5
C14 C17 H17A 109.5
C14 C17 H17B 109.5
H17A C17 H17B 109.5
C14 C17 H17C 109.5
H17A C17 H17C 109.5
H17B C17 H17C 109.5
C22 C18 C19 104.7(9)
C22 C18 C23 119.0(10)
C19 C18 C23 132.5(10)
C22 C18 Th1 71.0(6)
C19 C18 Th1 72.2(5)
C23 C18 Th1 137.4(7)
C20 C19 C18 105.8(9)
C20 C19 C27 119.2(10)
C18 C19 C27 134.2(10)
C20 C19 Th1 70.3(6)
C18 C19 Th1 79.3(6)
C27 C19 Th1 122.2(7)
C21 C20 C19 111.1(11)
C21 C20 Th1 78.3(7)
C19 C20 Th1 80.6(6)
C21 C20 H20 124.5
C19 C20 H20 124.5
Th1 C20 H20 108.9
C20 C21 C22 106.6(9)
C20 C21 C31 128.4(12)
C22 C21 C31 124.9(11)
C20 C21 Th1 73.6(6)
C22 C21 Th1 77.5(6)
C31 C21 Th1 114.1(7)
C21 C22 C18 111.5(10)
C21 C22 Th1 74.3(6)
C18 C22 Th1 81.1(6)
C21 C22 H22 124.3
C18 C22 H22 124.3
Th1 C22 H22 112.3
C25 C23 C18 120.1(9)
C25 C23 C24 105.6(10)
C18 C23 C24 109.8(9)
C25 C23 C26 108.2(10)
C18 C23 C26 105.4(10)
C24 C23 C26 107.1(10)
C23 C24 H24A 109.5
C23 C24 H24B 109.5
H24A C24 H24B 109.5
C23 C24 H24C 109.5
H24A C24 H24C 109.5
H24B C24 H24C 109.5
C23 C25 H25A 109.5
C23 C25 H25B 109.5
H25A C25 H25B 109.5
C23 C25 H25C 109.5
H25A C25 H25C 109.5
H25B C25 H25C 109.5
C23 C26 H26A 109.5
C23 C26 H26B 109.5
H26A C26 H26B 109.5
C23 C26 H26C 109.5
H26A C26 H26C 109.5
H26B C26 H26C 109.5
C30 C27 C29 108.6(11)
C30 C27 C28 105.5(10)
C29 C27 C28 111.4(10)
C30 C27 C19 110.5(9)
C29 C27 C19 108.8(9)
C28 C27 C19 112.0(10)
C27 C28 H28A 109.5
C27 C28 H28B 109.5
H28A C28 H28B 109.5
C27 C28 H28C 109.5
H28A C28 H28C 109.5
H28B C28 H28C 109.5
C27 C29 H29A 109.5
C27 C29 H29B 109.5
H29A C29 H29B 109.5
C27 C29 H29C 109.5
H29A C29 H29C 109.5
H29B C29 H29C 109.5
C27 C30 H30A 109.5
C27 C30 H30B 109.5
H30A C30 H30B 109.5
C27 C30 H30C 109.5
H30A C30 H30C 109.5
H30B C30 H30C 109.5
C33 C31 C32 108.7(11)
C33 C31 C21 111.4(10)
C32 C31 C21 110.7(11)
C33 C31 C34 109.6(11)
C32 C31 C34 108.1(10)
C21 C31 C34 108.3(9)
C31 C32 H32A 109.5
C31 C32 H32B 109.5
H32A C32 H32B 109.5
C31 C32 H32C 109.5
H32A C32 H32C 109.5
H32B C32 H32C 109.5
C31 C33 H33A 109.5
C31 C33 H33B 109.5
H33A C33 H33B 109.5
C31 C33 H33C 109.5
H33A C33 H33C 109.5
H33B C33 H33C 109.5
C31 C34 H34A 109.5
C31 C34 H34B 109.5
H34A C34 H34B 109.5
C31 C34 H34C 109.5
H34A C34 H34C 109.5
H34B C34 H34C 109.5
C36 C35 H35A 109.5
C36 C35 H35B 109.5
H35A C35 H35B 109.5
C36 C35 H35C 109.5
H35A C35 H35C 109.5
H35B C35 H35C 109.5
C37 C36 C41 117.0(10)
C37 C36 C35 122.8(11)
C41 C36 C35 120.2(11)
C38 C37 C36 120.8(11)
C38 C37 H37 119.6
C36 C37 H37 119.6
C37 C38 C39 122.4(11)
C37 C38 H38 118.8
C39 C38 H38 118.8
C38 C39 C40 117.2(10)
C38 C39 N1 123.0(9)
C40 C39 N1 119.8(9)
C41 C40 C39 121.0(10)
C41 C40 H40 119.5
C39 C40 H40 119.5
C40 C41 C36 121.4(10)
C40 C41 H41 119.3
C36 C41 H41 119.3
N2 C42 N3 121.1(9)
N2 C42 N1 131.1(9)
N3 C42 N1 107.8(8)
N2 C42 Th1 173.9(8)
N3 C42 Th1 53.6(5)
N1 C42 Th1 54.3(5)
N2 C43 C48 112.4(10)
N2 C43 C44 106.5(9)
C48 C43 C44 108.7(10)
N2 C43 H43 109.7
C48 C43 H43 109.7
C44 C43 H43 109.7
C45 C44 C43 111.0(10)
C45 C44 H44A 109.4
C43 C44 H44A 109.4
C45 C44 H44B 109.4
C43 C44 H44B 109.4
H44A C44 H44B 108.0
C46 C45 C44 111.2(11)
C46 C45 H45A 109.4
C44 C45 H45A 109.4
C46 C45 H45B 109.4
C44 C45 H45B 109.4
H45A C45 H45B 108.0
C45 C46 C47 110.3(12)
C45 C46 H46A 109.6
C47 C46 H46A 109.6
C45 C46 H46B 109.6
C47 C46 H46B 109.6
H46A C46 H46B 108.1
C46 C47 C48 110.9(11)
C46 C47 H47A 109.5
C48 C47 H47A 109.5
C46 C47 H47B 109.5
C48 C47 H47B 109.5
H47A C47 H47B 108.0
C43 C48 C47 111.9(11)
C43 C48 H48A 109.2
C47 C48 H48A 109.2
C43 C48 H48B 109.2
C47 C48 H48B 109.2
H48A C48 H48B 107.9
N3 C49 C54 115.5(9)
N3 C49 C50 113.2(8)
C54 C49 C50 109.8(9)
N3 C49 H49 105.8
C54 C49 H49 105.8
C50 C49 H49 105.8
C51 C50 C49 110.5(10)
C51 C50 H50A 109.5
C49 C50 H50A 109.5
C51 C50 H50B 109.5
C49 C50 H50B 109.5
H50A C50 H50B 108.1
C52 C51 C50 111.0(11)
C52 C51 H51A 109.4
C50 C51 H51A 109.4
C52 C51 H51B 109.4
C50 C51 H51B 109.4
H51A C51 H51B 108.0
C53 C52 C51 111.4(11)
C53 C52 H52A 109.3
C51 C52 H52A 109.3
C53 C52 H52B 109.3
C51 C52 H52B 109.3
H52A C52 H52B 108.0
C52 C53 C54 110.6(10)
C52 C53 H53A 109.5
C54 C53 H53A 109.5
C52 C53 H53B 109.5
C54 C53 H53B 109.5
H53A C53 H53B 108.1
C49 C54 C53 110.6(9)
C49 C54 H54A 109.5
C53 C54 H54A 109.5
C49 C54 H54B 109.5
C53 C54 H54B 109.5
H54A C54 H54B 108.1
C39 N1 C42 115.8(8)
C39 N1 Th1 141.2(7)
C42 N1 Th1 95.9(6)
C42 N2 C43 126.0(10)
C42 N3 C49 118.4(8)
C42 N3 Th1 97.6(6)
C49 N3 Th1 143.6(6)
N3 Th1 N1 58.5(3)
N3 Th1 C3 102.1(3)
N1 Th1 C3 79.7(3)
N3 Th1 C20 80.4(3)
N1 Th1 C20 104.8(3)
C3 Th1 C20 175.5(3)
N3 Th1 C4 130.1(3)
N1 Th1 C4 91.3(3)
C3 Th1 C4 29.0(3)
C20 Th1 C4 149.2(3)
N3 Th1 C21 93.5(3)
N1 Th1 C21 132.4(4)
C3 Th1 C21 147.4(4)
C20 Th1 C21 28.2(4)
C4 Th1 C21 132.6(4)
N3 Th1 C5 143.1(3)
N1 Th1 C5 119.7(3)
C3 Th1 C5 47.1(3)
C20 Th1 C5 129.1(3)
C4 Th1 C5 28.4(3)
C21 Th1 C5 105.7(4)
N3 Th1 C22 121.6(3)
N1 Th1 C22 142.4(3)
C3 Th1 C22 130.0(3)
C20 Th1 C22 46.1(3)
C4 Th1 C22 106.6(3)
C21 Th1 C22 28.3(3)
C5 Th1 C22 83.0(3)
N3 Th1 C42 28.7(3)
N1 Th1 C42 29.9(3)
C3 Th1 C42 92.0(3)
C20 Th1 C42 91.9(3)
C4 Th1 C42 113.5(3)
C21 Th1 C42 113.9(3)
C5 Th1 C42 139.0(3)
C22 Th1 C42 138.0(3)
N3 Th1 C19 99.2(3)
N1 Th1 C19 96.1(3)
C3 Th1 C19 151.9(3)
C20 Th1 C19 29.2(3)
C4 Th1 C19 124.7(3)
C21 Th1 C19 47.4(3)
C5 Th1 C19 117.1(3)
C22 Th1 C19 46.5(3)
C42 Th1 C19 98.0(3)
N3 Th1 C2 96.5(3)
N1 Th1 C2 100.9(3)
C3 Th1 C2 29.2(3)
C20 Th1 C2 147.3(3)
C4 Th1 C2 47.6(3)
C21 Th1 C2 121.3(3)
C5 Th1 C2 46.7(3)
C22 Th1 C2 115.6(3)
C42 Th1 C2 100.8(3)
C19 Th1 C2 161.2(3)
N3 Th1 C18 126.0(3)
N1 Th1 C18 117.0(3)
C3 Th1 C18 131.4(3)
C20 Th1 C18 46.9(3)
C4 Th1 C18 102.4(3)
C21 Th1 C18 46.9(3)
C5 Th1 C18 89.0(3)
C22 Th1 C18 27.9(3)
C42 Th1 C18 125.9(3)
C19 Th1 C18 28.5(3)
C2 Th1 C18 133.1(3)

loop_
_geom_bond_atom_site_label_1
_geom_bond_atom_site_label_2
_geom_bond_distance
C1 C2 1.438(15)
C1 C5 1.444(15)
C1 C6 1.532(16)
C1 Th1 3.024(11)
C2 C3 1.445(15)
C2 C10 1.538(15)
C2 Th1 2.922(11)
C3 C4 1.401(15)
C3 Th1 2.772(10)
C3 H3 0.9500
C4 C5 1.392(15)
C4 C14 1.521(14)
C4 Th1 2.813(9)
C5 Th1 2.853(10)
C5 H5 0.9500
C6 C7 1.550(16)
C6 C9 1.556(16)
C6 C8 1.568(19)
C7 H7A 0.9800
C7 H7B 0.9800
C7 H7C 0.9800
C8 H8A 0.9800
C8 H8B 0.9800
C8 H8C 0.9800
C9 H9A 0.9800
C9 H9B 0.9800
C9 H9C 0.9800
C10 C11 1.510(18)
C10 C13 1.529(17)
C10 C12 1.553(17)
C11 H11A 0.9800
C11 H11B 0.9800
C11 H11C 0.9800
C12 H12A 0.9800
C12 H12B 0.9800
C12 H12C 0.9800
C13 H13A 0.9800
C13 H13B 0.9800
C13 H13C 0.9800
C14 C17 1.517(16)
C14 C16 1.533(14)
C14 C15 1.552(16)
C15 H15A 0.9800
C15 H15B 0.9800
C15 H15C 0.9800
C16 H16A 0.9800
C16 H16B 0.9800
C16 H16C 0.9800
C17 H17A 0.9800
C17 H17B 0.9800
C17 H17C 0.9800
C18 C22 1.422(14)
C18 C19 1.459(17)
C18 C23 1.527(15)
C18 Th1 3.001(10)
C19 C20 1.436(14)
C19 C27 1.565(15)
C19 Th1 2.907(10)
C20 C21 1.364(18)
C20 Th1 2.774(11)
C20 H20 0.9500
C21 C22 1.394(17)
C21 C31 1.523(14)
C21 Th1 2.831(11)
C22 Th1 2.872(10)
C22 H22 0.9500
C23 C25 1.520(17)
C23 C24 1.542(18)
C23 C26 1.543(16)
C24 H24A 0.9800
C24 H24B 0.9800
C24 H24C 0.9800
C25 H25A 0.9800
C25 H25B 0.9800
C25 H25C 0.9800
C26 H26A 0.9800
C26 H26B 0.9800
C26 H26C 0.9800
C27 C30 1.482(18)
C27 C29 1.528(16)
C27 C28 1.540(17)
C28 H28A 0.9800
C28 H28B 0.9800
C28 H28C 0.9800
C29 H29A 0.9800
C29 H29B 0.9800
C29 H29C 0.9800
C30 H30A 0.9800
C30 H30B 0.9800
C30 H30C 0.9800
C31 C33 1.516(18)
C31 C32 1.518(19)
C31 C34 1.530(17)
C32 H32A 0.9800
C32 H32B 0.9800
C32 H32C 0.9800
C33 H33A 0.9800
C33 H33B 0.9800
C33 H33C 0.9800
C34 H34A 0.9800
C34 H34B 0.9800
C34 H34C 0.9800
C35 C36 1.509(16)
C35 H35A 0.9800
C35 H35B 0.9800
C35 H35C 0.9800
C36 C37 1.377(17)
C36 C41 1.411(16)
C37 C38 1.375(16)
C37 H37 0.9500
C38 C39 1.380(15)
C38 H38 0.9500
C39 C40 1.386(15)
C39 N1 1.422(13)
C40 C41 1.372(16)
C40 H40 0.9500
C41 H41 0.9500
C42 N2 1.254(14)
C42 N3 1.394(13)
C42 N1 1.439(12)
C42 Th1 2.876(9)
C43 N2 1.472(15)
C43 C48 1.516(18)
C43 C44 1.531(16)
C43 H43 1.0000
C44 C45 1.530(17)
C44 H44A 0.9900
C44 H44B 0.9900
C45 C46 1.51(2)
C45 H45A 0.9900
C45 H45B 0.9900
C46 C47 1.52(2)
C46 H46A 0.9900
C46 H46B 0.9900
C47 C48 1.526(18)
C47 H47A 0.9900
C47 H47B 0.9900
C48 H48A 0.9900
C48 H48B 0.9900
C49 N3 1.468(13)
C49 C54 1.521(14)
C49 C50 1.529(16)
C49 H49 1.0000
C50 C51 1.527(16)
C50 H50A 0.9900
C50 H50B 0.9900
C51 C52 1.519(19)
C51 H51A 0.9900
C51 H51B 0.9900
C52 C53 1.51(2)
C52 H52A 0.9900
C52 H52B 0.9900
C53 C54 1.535(15)
C53 H53A 0.9900
C53 H53B 0.9900
C54 H54A 0.9900
C54 H54B 0.9900
N1 Th1 2.346(9)
N3 Th1 2.337(8)

loop_
_platon_squeeze_void_nr
_platon_squeeze_void_average_x
_platon_squeeze_void_average_y
_platon_squeeze_void_average_z
_platon_squeeze_void_volume
_platon_squeeze_void_count_electrons
_platon_squeeze_void_content
1 0.161 0.500 0.500 829 201 ' '
